data_4084262
loop_
_publ_author_name
'Borr\'e, Etienne'
'Dahm, Georges'
'Aliprandi, Alessandro'
'Mauro, Matteo'
'Dagorne, Samuel'
'Bellemin-Laponnaz, St\'ephane'

_publ_section_title
;
 Tridentate Complexes of Group 10 Bearing Bis-Aryloxide N-Heterocyclic
 Carbene Ligands: Synthesis, Structural, Spectroscopic, and
 Computational Characterization
;
_journal_issue 17
_journal_name_full Organometallics
_journal_page_first 4374
_journal_paper_doi 10.1021/om5003446
_journal_volume 33
_journal_year 2014
_chemical_formula_moiety 'C36 H47 N3 Ni O2'
_chemical_formula_sum 'C36 H47 N3 Ni O2'
_chemical_formula_weight 612.47
_chemical_name_systematic
;
 ?
;
_space_group_crystal_system monoclinic
_space_group_IT_number 14
_space_group_name_Hall '-P 2ybc'
_space_group_name_H-M_alt 'P 1 21/c 1'
_symmetry_space_group_name_Hall '-P 2ybc'
_symmetry_space_group_name_H-M 'P 1 21/c 1'
_atom_sites_solution_hydrogens geom
_audit_creation_method SHELXL-2013
_cell_angle_alpha 90
_cell_angle_beta 94.904(2)
_cell_angle_gamma 90
_cell_formula_units_Z 4
_cell_length_a 28.922(3)
_cell_length_b 11.3190(9)
_cell_length_c 10.0851(8)
_cell_measurement_reflns_used 2146
_cell_measurement_temperature 173(2)
_cell_measurement_theta_max 23.53
_cell_measurement_theta_min 2.71
_cell_volume 3289.5(5)
_computing_cell_refinement 'Bruker SAINT'
_computing_data_collection 'Bruker APEX2'
_computing_data_reduction 'Bruker SAINT'
_computing_molecular_graphics 'Bruker SHELXTL'
_computing_publication_material 'Bruker SHELXTL'
_computing_structure_refinement 'SHELXL-2013 (Sheldrick 2013)'
_computing_structure_solution 'SHELXS-97 (Sheldrick 2008)'
_diffrn_ambient_temperature 173(2)
_diffrn_measured_fraction_theta_full 1.000
_diffrn_measured_fraction_theta_max 0.997
_diffrn_measurement_device_type 'Bruker APEX-II CCD'
_diffrn_measurement_method '\f and \w scans'
_diffrn_radiation_monochromator triumph
_diffrn_radiation_type MoK\a
_diffrn_radiation_wavelength 0.71073
_diffrn_reflns_av_R_equivalents 0.0965
_diffrn_reflns_av_unetI/netI 0.1212
_diffrn_reflns_Laue_measured_fraction_full 1.000
_diffrn_reflns_Laue_measured_fraction_max 0.997
_diffrn_reflns_limit_h_max 38
_diffrn_reflns_limit_h_min -38
_diffrn_reflns_limit_k_max 14
_diffrn_reflns_limit_k_min -8
_diffrn_reflns_limit_l_max 12
_diffrn_reflns_limit_l_min -13
_diffrn_reflns_number 22780
_diffrn_reflns_point_group_measured_fraction_full 1.000
_diffrn_reflns_point_group_measured_fraction_max 0.997
_diffrn_reflns_theta_full 25.242
_diffrn_reflns_theta_max 28.043
_diffrn_reflns_theta_min 1.413
_diffrn_source 'sealed tube'
_exptl_absorpt_coefficient_mu 0.625
_exptl_absorpt_correction_T_max 0.7456
_exptl_absorpt_correction_T_min 0.6348
_exptl_absorpt_correction_type multi-scan
_exptl_absorpt_process_details sadabs
_exptl_crystal_colour orange
_exptl_crystal_density_diffrn 1.237
_exptl_crystal_description block
_exptl_crystal_F_000 1312
_exptl_crystal_size_max 0.200
_exptl_crystal_size_mid 0.100
_exptl_crystal_size_min 0.050
_refine_diff_density_max 1.048
_refine_diff_density_min -0.702
_refine_diff_density_rms 0.124
_refine_ls_extinction_method none
_refine_ls_goodness_of_fit_ref 0.997
_refine_ls_hydrogen_treatment constr
_refine_ls_matrix_type full
_refine_ls_number_parameters 379
_refine_ls_number_reflns 7938
_refine_ls_number_restraints 0
_refine_ls_restrained_S_all 0.997
_refine_ls_R_factor_all 0.1389
_refine_ls_R_factor_gt 0.0645
_refine_ls_shift/su_max 0.001
_refine_ls_shift/su_mean 0.000
_refine_ls_structure_factor_coef Fsqd
_refine_ls_weighting_details 'w=1/[\s^2^(Fo^2^)+(0.0738P)^2^] where P=(Fo^2^+2Fc^2^)/3'
_refine_ls_weighting_scheme calc
_refine_ls_wR_factor_gt 0.1367
_refine_ls_wR_factor_ref 0.1618
_reflns_Friedel_coverage 0.000
_reflns_number_gt 4474
_reflns_number_total 7938
_reflns_threshold_expression 'I > 2\s(I)'
_cod_data_source_file om5003446_si_003.cif
_cod_data_source_block 6Ni
_cod_depositor_comments
;
The following automatic conversions were performed:

'_space_group_crystal_system' value 'Monoclinic' changed to
'monoclinic' according to
/home/saulius/struct/COD-crude-data--automatic-downloads/rss-feeds/ACS/lib/dictionaries/cif_core.dic
dictionary named 'cif_core.dic' version 2.4.2 from 2011-04-26.

Automatic conversion script
Id: cif_fix_values 2281 2013-09-26 08:29:07Z andrius 
;
_cod_original_cell_volume 3289.4(5)
_cod_database_code 4084262
_shelx_space_group_comment
;
The symmetry employed for this shelxl refinement is uniquely defined
by the following loop, which should always be used as a source of
symmetry information in preference to the above space-group names.
They are only intended as comments.
;
_shelx_estimated_absorpt_t_min 0.885
_shelx_estimated_absorpt_t_max 0.969
_shelxl_version_number 2013-4

loop_
_space_group_symop_operation_xyz
'x, y, z'
'-x, y+1/2, -z+1/2'
'-x, -y, -z'
'x, -y-1/2, z-1/2'

loop_
_atom_site_label
_atom_site_type_symbol
_atom_site_fract_x
_atom_site_fract_y
_atom_site_fract_z
_atom_site_U_iso_or_equiv
_atom_site_adp_type
_atom_site_occupancy
_atom_site_site_symmetry_order
_atom_site_calc_flag
_atom_site_refinement_flags_posn
_atom_site_refinement_flags_adp
C1 C 0.25223(13) 0.8739(3) 0.3830(4) 0.0209(8) Uani 1 1 d . .
C2 C 0.26701(14) 0.7220(3) 0.5250(4) 0.0269(9) Uani 1 1 d . .
H2 H 0.2825 0.6727 0.5909 0.032 Uiso 1 1 calc R U
C3 C 0.22495(14) 0.7028(3) 0.4620(4) 0.0268(9) Uani 1 1 d . .
H3 H 0.2051 0.6377 0.4750 0.032 Uiso 1 1 calc R U
C4 C 0.32685(12) 0.8845(3) 0.5195(3) 0.0176(7) Uani 1 1 d . .
C5 C 0.34275(12) 0.9766(3) 0.4401(3) 0.0181(7) Uani 1 1 d . .
C6 C 0.38671(12) 1.0285(3) 0.4829(3) 0.0177(7) Uani 1 1 d . .
C7 C 0.40892(12) 0.9913(3) 0.6036(4) 0.0223(8) Uani 1 1 d . .
H7 H 0.4379 1.0266 0.6320 0.027 Uiso 1 1 calc R U
C8 C 0.39160(13) 0.9058(3) 0.6857(4) 0.0215(8) Uani 1 1 d . .
C9 C 0.34990(13) 0.8518(3) 0.6400(4) 0.0210(8) Uani 1 1 d . .
H9 H 0.3372 0.7919 0.6921 0.025 Uiso 1 1 calc R U
C10 C 0.40736(13) 1.1259(3) 0.3997(4) 0.0230(8) Uani 1 1 d . .
C11 C 0.41120(14) 1.0836(3) 0.2565(4) 0.0313(9) Uani 1 1 d . .
H11A H 0.4320 1.0153 0.2572 0.047 Uiso 1 1 calc R U
H11B H 0.4236 1.1475 0.2044 0.047 Uiso 1 1 calc R U
H11C H 0.3804 1.0609 0.2164 0.047 Uiso 1 1 calc R U
C12 C 0.37713(14) 1.2376(3) 0.4009(4) 0.0307(10) Uani 1 1 d . .
H12A H 0.3449 1.2175 0.3711 0.046 Uiso 1 1 calc R U
H12B H 0.3886 1.2967 0.3408 0.046 Uiso 1 1 calc R U
H12C H 0.3785 1.2696 0.4914 0.046 Uiso 1 1 calc R U
C13 C 0.45648(13) 1.1608(3) 0.4564(4) 0.0309(10) Uani 1 1 d . .
H13A H 0.4552 1.1928 0.5464 0.046 Uiso 1 1 calc R U
H13B H 0.4689 1.2208 0.3992 0.046 Uiso 1 1 calc R U
H13C H 0.4766 1.0909 0.4600 0.046 Uiso 1 1 calc R U
C14 C 0.41498(14) 0.8721(3) 0.8228(4) 0.0266(9) Uani 1 1 d . .
C15 C 0.45996(15) 0.9413(4) 0.8577(4) 0.0399(11) Uani 1 1 d . .
H15A H 0.4822 0.9234 0.7924 0.060 Uiso 1 1 calc R U
H15B H 0.4732 0.9186 0.9467 0.060 Uiso 1 1 calc R U
H15C H 0.4532 1.0262 0.8562 0.060 Uiso 1 1 calc R U
C16 C 0.42733(16) 0.7399(3) 0.8245(4) 0.0402(12) Uani 1 1 d . .
H16A H 0.3989 0.6931 0.8094 0.060 Uiso 1 1 calc R U
H16B H 0.4432 0.7192 0.9111 0.060 Uiso 1 1 calc R U
H16C H 0.4477 0.7232 0.7541 0.060 Uiso 1 1 calc R U
C17 C 0.38172(16) 0.8977(4) 0.9294(4) 0.0372(11) Uani 1 1 d . .
H17A H 0.3745 0.9822 0.9296 0.056 Uiso 1 1 calc R U
H17B H 0.3963 0.8747 1.0169 0.056 Uiso 1 1 calc R U
H17C H 0.3530 0.8524 0.9101 0.056 Uiso 1 1 calc R U
C18 C 0.17495(13) 0.8144(3) 0.2854(4) 0.0215(8) Uani 1 1 d . .
C19 C 0.16369(13) 0.9302(3) 0.2441(4) 0.0217(8) Uani 1 1 d . .
C20 C 0.12168(13) 0.9474(3) 0.1637(4) 0.0242(8) Uani 1 1 d . .
C21 C 0.09568(14) 0.8477(3) 0.1232(4) 0.0275(9) Uani 1 1 d . .
H21 H 0.0674 0.8594 0.0696 0.033 Uiso 1 1 calc R U
C22 C 0.10879(14) 0.7314(3) 0.1569(4) 0.0271(9) Uani 1 1 d . .
C23 C 0.14859(13) 0.7172(3) 0.2407(4) 0.0253(9) Uani 1 1 d . .
H23 H 0.1581 0.6401 0.2683 0.030 Uiso 1 1 calc R U
C24 C 0.10545(13) 1.0728(3) 0.1255(4) 0.0276(9) Uani 1 1 d . .
C25 C 0.10051(15) 1.1473(4) 0.2512(4) 0.0382(11) Uani 1 1 d . .
H25A H 0.0758 1.1143 0.3006 0.057 Uiso 1 1 calc R U
H25B H 0.0928 1.2289 0.2255 0.057 Uiso 1 1 calc R U
H25C H 0.1298 1.1460 0.3076 0.057 Uiso 1 1 calc R U
C26 C 0.13980(15) 1.1307(4) 0.0373(4) 0.0382(11) Uani 1 1 d . .
H26A H 0.1710 1.1300 0.0839 0.057 Uiso 1 1 calc R U
H26B H 0.1303 1.2125 0.0180 0.057 Uiso 1 1 calc R U
H26C H 0.1401 1.0866 -0.0462 0.057 Uiso 1 1 calc R U
C27 C 0.05750(15) 1.0741(4) 0.0457(5) 0.0416(11) Uani 1 1 d . .
H27A H 0.0592 1.0304 -0.0377 0.062 Uiso 1 1 calc R U
H27B H 0.0483 1.1559 0.0257 0.062 Uiso 1 1 calc R U
H27C H 0.0346 1.0367 0.0983 0.062 Uiso 1 1 calc R U
C28 C 0.07807(15) 0.6272(4) 0.1092(4) 0.0337(10) Uani 1 1 d . .
C29 C 0.0584(2) 0.6444(4) -0.0344(5) 0.0666(10) Uani 1 1 d . .
H29A H 0.0839 0.6545 -0.0913 0.100 Uiso 1 1 calc R U
H29B H 0.0385 0.7147 -0.0406 0.100 Uiso 1 1 calc R U
H29C H 0.0400 0.5749 -0.0636 0.100 Uiso 1 1 calc R U
C30 C 0.0368(2) 0.6225(5) 0.1952(6) 0.0666(10) Uani 1 1 d . .
H30A H 0.0156 0.5593 0.1629 0.100 Uiso 1 1 calc R U
H30B H 0.0203 0.6983 0.1896 0.100 Uiso 1 1 calc R U
H30C H 0.0481 0.6068 0.2879 0.100 Uiso 1 1 calc R U
C31 C 0.1041(2) 0.5122(4) 0.1175(6) 0.0666(10) Uani 1 1 d . .
H31A H 0.0840 0.4490 0.0791 0.100 Uiso 1 1 calc R U
H31B H 0.1135 0.4939 0.2109 0.100 Uiso 1 1 calc R U
H31C H 0.1316 0.5185 0.0679 0.100 Uiso 1 1 calc R U
C32 C 0.28183(15) 1.2234(4) 0.1617(4) 0.0340(10) Uani 1 1 d . .
H32 H 0.3011 1.1690 0.1203 0.041 Uiso 1 1 calc R U
C33 C 0.28376(17) 1.3408(4) 0.1266(5) 0.0464(13) Uani 1 1 d . .
H33 H 0.3035 1.3667 0.0617 0.056 Uiso 1 1 calc R U
C34 C 0.25639(18) 1.4192(4) 0.1881(6) 0.0577(15) Uani 1 1 d . .
H34 H 0.2572 1.5010 0.1673 0.069 Uiso 1 1 calc R U
C35 C 0.22768(18) 1.3784(4) 0.2801(6) 0.0540(14) Uani 1 1 d . .
H35 H 0.2082 1.4313 0.3228 0.065 Uiso 1 1 calc R U
C36 C 0.22768(15) 1.2601(3) 0.3089(4) 0.0353(10) Uani 1 1 d . .
H36 H 0.2080 1.2321 0.3728 0.042 Uiso 1 1 calc R U
N1 N 0.28393(10) 0.8270(2) 0.4764(3) 0.0198(7) Uani 1 1 d . .
N2 N 0.21590(11) 0.7965(2) 0.3742(3) 0.0221(7) Uani 1 1 d . .
N3 N 0.25447(11) 1.1821(3) 0.2503(3) 0.0246(7) Uani 1 1 d . .
O1 O 0.31818(8) 1.0174(2) 0.3320(2) 0.0227(5) Uani 1 1 d . .
O2 O 0.19068(8) 1.0222(2) 0.2798(3) 0.0265(6) Uani 1 1 d . .
Ni1 Ni 0.25414(2) 1.01778(4) 0.30919(5) 0.02035(14) Uani 1 1 d . .

loop_
_atom_site_aniso_label
_atom_site_aniso_U_11
_atom_site_aniso_U_22
_atom_site_aniso_U_33
_atom_site_aniso_U_23
_atom_site_aniso_U_13
_atom_site_aniso_U_12
C1 0.022(2) 0.0205(18) 0.020(2) -0.0048(15) 0.0006(16) -0.0034(15)
C2 0.031(2) 0.0198(18) 0.029(2) 0.0043(16) -0.0029(18) -0.0040(16)
C3 0.029(2) 0.0215(19) 0.031(2) 0.0024(16) 0.0042(18) -0.0071(17)
C4 0.0166(18) 0.0181(17) 0.0179(19) -0.0027(13) 0.0012(15) -0.0021(14)
C5 0.0185(17) 0.0162(16) 0.0192(18) -0.0017(14) 0.0004(14) 0.0023(15)
C6 0.0166(17) 0.0149(16) 0.0217(18) -0.0008(14) 0.0020(14) -0.0024(14)
C7 0.0208(18) 0.0206(18) 0.0254(19) -0.0037(15) 0.0005(15) -0.0026(15)
C8 0.024(2) 0.0175(17) 0.022(2) -0.0006(14) -0.0026(16) 0.0005(15)
C9 0.025(2) 0.0176(17) 0.0205(19) 0.0032(14) 0.0009(16) 0.0001(15)
C10 0.0182(19) 0.0217(18) 0.029(2) 0.0034(15) 0.0014(17) -0.0048(15)
C11 0.028(2) 0.033(2) 0.033(2) 0.0041(18) 0.0063(19) -0.0053(18)
C12 0.034(2) 0.0211(19) 0.036(2) 0.0030(17) -0.0022(19) 0.0003(17)
C13 0.022(2) 0.031(2) 0.039(3) 0.0095(18) 0.0014(19) -0.0068(17)
C14 0.032(2) 0.027(2) 0.020(2) 0.0025(15) -0.0059(18) -0.0028(17)
C15 0.038(3) 0.049(3) 0.029(2) 0.010(2) -0.014(2) -0.014(2)
C16 0.049(3) 0.031(2) 0.037(3) 0.0086(19) -0.014(2) 0.001(2)
C17 0.048(3) 0.041(2) 0.022(2) 0.0052(18) -0.002(2) -0.008(2)
C18 0.0194(19) 0.0237(18) 0.021(2) -0.0017(15) -0.0011(16) -0.0057(15)
C19 0.021(2) 0.0220(18) 0.022(2) -0.0010(15) 0.0016(16) -0.0055(16)
C20 0.024(2) 0.031(2) 0.0178(19) -0.0014(15) 0.0024(16) -0.0039(16)
C21 0.022(2) 0.039(2) 0.020(2) -0.0009(17) -0.0024(17) -0.0100(18)
C22 0.030(2) 0.031(2) 0.020(2) -0.0040(16) 0.0025(17) -0.0126(17)
C23 0.029(2) 0.0213(19) 0.025(2) 0.0004(15) 0.0000(17) -0.0030(16)
C24 0.022(2) 0.029(2) 0.030(2) 0.0039(17) -0.0042(18) 0.0008(17)
C25 0.034(3) 0.034(2) 0.044(3) -0.004(2) -0.005(2) 0.007(2)
C26 0.039(3) 0.038(2) 0.036(3) 0.0122(19) -0.003(2) -0.005(2)
C27 0.034(3) 0.046(3) 0.042(3) 0.004(2) -0.011(2) -0.002(2)
C28 0.038(3) 0.039(2) 0.024(2) -0.0040(17) -0.0015(19) -0.019(2)
C29 0.080(2) 0.0577(19) 0.058(2) -0.0128(16) -0.0150(19) -0.0342(18)
C30 0.080(2) 0.0577(19) 0.058(2) -0.0128(16) -0.0150(19) -0.0342(18)
C31 0.080(2) 0.0577(19) 0.058(2) -0.0128(16) -0.0150(19) -0.0342(18)
C32 0.033(2) 0.035(2) 0.034(2) 0.0082(19) 0.007(2) 0.0010(19)
C33 0.045(3) 0.039(3) 0.058(3) 0.023(2) 0.020(3) 0.003(2)
C34 0.056(4) 0.033(3) 0.087(4) 0.026(3) 0.020(3) 0.004(2)
C35 0.051(3) 0.028(2) 0.088(4) 0.003(2) 0.031(3) 0.003(2)
C36 0.032(2) 0.030(2) 0.046(3) 0.0027(19) 0.015(2) -0.0016(19)
N1 0.0218(17) 0.0154(14) 0.0218(16) 0.0010(12) -0.0005(13) -0.0044(12)
N2 0.0229(17) 0.0190(15) 0.0236(17) -0.0013(12) -0.0017(14) -0.0020(13)
N3 0.0199(17) 0.0252(16) 0.0279(18) 0.0037(14) -0.0020(14) -0.0028(13)
O1 0.0204(13) 0.0275(13) 0.0200(13) 0.0071(11) 0.0001(10) -0.0017(11)
O2 0.0199(13) 0.0215(12) 0.0371(16) 0.0013(12) -0.0028(12) -0.0036(12)
Ni1 0.0191(2) 0.0183(2) 0.0229(3) 0.0020(2) -0.00242(18) -0.0031(2)

loop_
_atom_type_symbol
_atom_type_description
_atom_type_scat_dispersion_real
_atom_type_scat_dispersion_imag
_atom_type_scat_source
C C 0.0033 0.0016 'International Tables Vol C Tables 4.2.6.8 and 6.1.1.4'
H H 0.0000 0.0000 'International Tables Vol C Tables 4.2.6.8 and 6.1.1.4'
N N 0.0061 0.0033 'International Tables Vol C Tables 4.2.6.8 and 6.1.1.4'
O O 0.0106 0.0060 'International Tables Vol C Tables 4.2.6.8 and 6.1.1.4'
Ni Ni 0.3393 1.1124 'International Tables Vol C Tables 4.2.6.8 and 6.1.1.4'

loop_
_geom_angle_atom_site_label_1
_geom_angle_atom_site_label_2
_geom_angle_atom_site_label_3
_geom_angle
N1 C1 N2 105.3(3)
N1 C1 Ni1 126.7(3)
N2 C1 Ni1 127.3(3)
C3 C2 N1 107.7(3)
C3 C2 H2 126.2
N1 C2 H2 126.2
C2 C3 N2 106.9(3)
C2 C3 H3 126.5
N2 C3 H3 126.5
C9 C4 C5 122.5(3)
C9 C4 N1 118.9(3)
C5 C4 N1 118.5(3)
O1 C5 C4 122.8(3)
O1 C5 C6 120.1(3)
C4 C5 C6 117.1(3)
C7 C6 C5 118.0(3)
C7 C6 C10 121.5(3)
C5 C6 C10 120.4(3)
C6 C7 C8 124.5(3)
C6 C7 H7 117.7
C8 C7 H7 117.7
C7 C8 C9 116.9(3)
C7 C8 C14 123.7(3)
C9 C8 C14 119.3(3)
C4 C9 C8 120.7(3)
C4 C9 H9 119.7
C8 C9 H9 119.7
C11 C10 C13 107.0(3)
C11 C10 C6 110.6(3)
C13 C10 C6 111.8(3)
C11 C10 C12 110.5(3)
C13 C10 C12 107.1(3)
C6 C10 C12 109.7(3)
C10 C11 H11A 109.5
C10 C11 H11B 109.5
H11A C11 H11B 109.5
C10 C11 H11C 109.5
H11A C11 H11C 109.5
H11B C11 H11C 109.5
C10 C12 H12A 109.5
C10 C12 H12B 109.5
H12A C12 H12B 109.5
C10 C12 H12C 109.5
H12A C12 H12C 109.5
H12B C12 H12C 109.5
C10 C13 H13A 109.5
C10 C13 H13B 109.5
H13A C13 H13B 109.5
C10 C13 H13C 109.5
H13A C13 H13C 109.5
H13B C13 H13C 109.5
C17 C14 C15 108.3(3)
C17 C14 C8 109.3(3)
C15 C14 C8 112.3(3)
C17 C14 C16 109.6(3)
C15 C14 C16 107.7(3)
C8 C14 C16 109.6(3)
C14 C15 H15A 109.5
C14 C15 H15B 109.5
H15A C15 H15B 109.5
C14 C15 H15C 109.5
H15A C15 H15C 109.5
H15B C15 H15C 109.5
C14 C16 H16A 109.5
C14 C16 H16B 109.5
H16A C16 H16B 109.5
C14 C16 H16C 109.5
H16A C16 H16C 109.5
H16B C16 H16C 109.5
C14 C17 H17A 109.5
C14 C17 H17B 109.5
H17A C17 H17B 109.5
C14 C17 H17C 109.5
H17A C17 H17C 109.5
H17B C17 H17C 109.5
C23 C18 C19 122.4(3)
C23 C18 N2 119.3(3)
C19 C18 N2 118.3(3)
O2 C19 C18 122.2(3)
O2 C19 C20 120.1(3)
C18 C19 C20 117.6(3)
C21 C20 C19 118.1(3)
C21 C20 C24 121.9(3)
C19 C20 C24 120.0(3)
C20 C21 C22 124.0(3)
C20 C21 H21 118.0
C22 C21 H21 118.0
C23 C22 C21 116.9(3)
C23 C22 C28 122.4(3)
C21 C22 C28 120.6(3)
C22 C23 C18 120.8(3)
C22 C23 H23 119.6
C18 C23 H23 119.6
C20 C24 C26 109.9(3)
C20 C24 C25 110.3(3)
C26 C24 C25 110.7(3)
C20 C24 C27 112.4(3)
C26 C24 C27 106.9(3)
C25 C24 C27 106.4(3)
C24 C25 H25A 109.5
C24 C25 H25B 109.5
H25A C25 H25B 109.5
C24 C25 H25C 109.5
H25A C25 H25C 109.5
H25B C25 H25C 109.5
C24 C26 H26A 109.5
C24 C26 H26B 109.5
H26A C26 H26B 109.5
C24 C26 H26C 109.5
H26A C26 H26C 109.5
H26B C26 H26C 109.5
C24 C27 H27A 109.5
C24 C27 H27B 109.5
H27A C27 H27B 109.5
C24 C27 H27C 109.5
H27A C27 H27C 109.5
H27B C27 H27C 109.5
C31 C28 C29 107.9(4)
C31 C28 C22 112.1(4)
C29 C28 C22 111.2(3)
C31 C28 C30 110.3(4)
C29 C28 C30 107.2(4)
C22 C28 C30 108.0(3)
C28 C29 H29A 109.5
C28 C29 H29B 109.5
H29A C29 H29B 109.5
C28 C29 H29C 109.5
H29A C29 H29C 109.5
H29B C29 H29C 109.5
C28 C30 H30A 109.5
C28 C30 H30B 109.5
H30A C30 H30B 109.5
C28 C30 H30C 109.5
H30A C30 H30C 109.5
H30B C30 H30C 109.5
C28 C31 H31A 109.5
C28 C31 H31B 109.5
H31A C31 H31B 109.5
C28 C31 H31C 109.5
H31A C31 H31C 109.5
H31B C31 H31C 109.5
N3 C32 C33 123.5(4)
N3 C32 H32 118.3
C33 C32 H32 118.3
C34 C33 C32 118.0(4)
C34 C33 H33 121.0
C32 C33 H33 121.0
C33 C34 C35 119.5(4)
C33 C34 H34 120.3
C35 C34 H34 120.3
C36 C35 C34 118.8(5)
C36 C35 H35 120.6
C34 C35 H35 120.6
N3 C36 C35 122.5(4)
N3 C36 H36 118.7
C35 C36 H36 118.7
C1 N1 C2 109.9(3)
C1 N1 C4 123.1(3)
C2 N1 C4 127.0(3)
C1 N2 C3 110.2(3)
C1 N2 C18 122.6(3)
C3 N2 C18 127.2(3)
C32 N3 C36 117.6(3)
C32 N3 Ni1 123.9(3)
C36 N3 Ni1 118.3(3)
C5 O1 Ni1 124.2(2)
C19 O2 Ni1 125.3(2)
C1 Ni1 O2 91.48(14)
C1 Ni1 O1 90.71(14)
O2 Ni1 O1 177.44(11)
C1 Ni1 N3 172.86(15)
O2 Ni1 N3 87.48(12)
O1 Ni1 N3 90.51(12)

loop_
_geom_bond_atom_site_label_1
_geom_bond_atom_site_label_2
_geom_bond_distance
C1 N1 1.364(4)
C1 N2 1.365(4)
C1 Ni1 1.794(3)
C2 C3 1.341(5)
C2 N1 1.390(4)
C2 H2 0.9500
C3 N2 1.392(4)
C3 H3 0.9500
C4 C9 1.386(5)
C4 C5 1.415(5)
C4 N1 1.436(4)
C5 O1 1.332(4)
C5 C6 1.433(5)
C6 C7 1.392(5)
C6 C10 1.537(5)
C7 C8 1.394(5)
C7 H7 0.9500
C8 C9 1.395(5)
C8 C14 1.535(5)
C9 H9 0.9500
C10 C11 1.535(5)
C10 C13 1.537(5)
C10 C12 1.537(5)
C11 H11A 0.9800
C11 H11B 0.9800
C11 H11C 0.9800
C12 H12A 0.9800
C12 H12B 0.9800
C12 H12C 0.9800
C13 H13A 0.9800
C13 H13B 0.9800
C13 H13C 0.9800
C14 C17 1.531(6)
C14 C15 1.533(5)
C14 C16 1.538(5)
C15 H15A 0.9800
C15 H15B 0.9800
C15 H15C 0.9800
C16 H16A 0.9800
C16 H16B 0.9800
C16 H16C 0.9800
C17 H17A 0.9800
C17 H17B 0.9800
C17 H17C 0.9800
C18 C23 1.391(5)
C18 C19 1.405(5)
C18 N2 1.437(4)
C19 O2 1.332(4)
C19 C20 1.416(5)
C20 C21 1.398(5)
C20 C24 1.534(5)
C21 C22 1.403(5)
C21 H21 0.9500
C22 C23 1.378(5)
C22 C28 1.529(5)
C23 H23 0.9500
C24 C26 1.536(6)
C24 C25 1.539(6)
C24 C27 1.543(5)
C25 H25A 0.9800
C25 H25B 0.9800
C25 H25C 0.9800
C26 H26A 0.9800
C26 H26B 0.9800
C26 H26C 0.9800
C27 H27A 0.9800
C27 H27B 0.9800
C27 H27C 0.9800
C28 C31 1.503(7)
C28 C29 1.523(6)
C28 C30 1.536(7)
C29 H29A 0.9800
C29 H29B 0.9800
C29 H29C 0.9800
C30 H30A 0.9800
C30 H30B 0.9800
C30 H30C 0.9800
C31 H31A 0.9800
C31 H31B 0.9800
C31 H31C 0.9800
C32 N3 1.328(5)
C32 C33 1.378(5)
C32 H32 0.9500
C33 C34 1.372(7)
C33 H33 0.9500
C34 C35 1.376(7)
C34 H34 0.9500
C35 C36 1.370(6)
C35 H35 0.9500
C36 N3 1.344(5)
C36 H36 0.9500
N3 Ni1 1.953(3)
O1 Ni1 1.847(2)
O2 Ni1 1.835(2)

loop_
_geom_torsion_atom_site_label_1
_geom_torsion_atom_site_label_2
_geom_torsion_atom_site_label_3
_geom_torsion_atom_site_label_4
_geom_torsion
N1 C2 C3 N2 0.0(4)
C9 C4 C5 O1 -172.2(3)
N1 C4 C5 O1 4.5(5)
C9 C4 C5 C6 6.0(5)
N1 C4 C5 C6 -177.3(3)
O1 C5 C6 C7 173.5(3)
C4 C5 C6 C7 -4.7(5)
O1 C5 C6 C10 -4.0(5)
C4 C5 C6 C10 177.7(3)
C5 C6 C7 C8 0.7(5)
C10 C6 C7 C8 178.2(3)
C6 C7 C8 C9 2.4(5)
C6 C7 C8 C14 -175.7(3)
C5 C4 C9 C8 -3.0(6)
N1 C4 C9 C8 -179.7(3)
C7 C8 C9 C4 -1.2(5)
C14 C8 C9 C4 176.9(3)
C7 C6 C10 C11 126.9(4)
C5 C6 C10 C11 -55.6(4)
C7 C6 C10 C13 7.8(5)
C5 C6 C10 C13 -174.7(3)
C7 C6 C10 C12 -110.9(4)
C5 C6 C10 C12 66.6(4)
C7 C8 C14 C17 119.1(4)
C9 C8 C14 C17 -58.9(4)
C7 C8 C14 C15 -1.1(5)
C9 C8 C14 C15 -179.1(4)
C7 C8 C14 C16 -120.7(4)
C9 C8 C14 C16 61.3(5)
C23 C18 C19 O2 -175.3(4)
N2 C18 C19 O2 3.0(5)
C23 C18 C19 C20 5.7(6)
N2 C18 C19 C20 -176.0(3)
O2 C19 C20 C21 176.8(3)
C18 C19 C20 C21 -4.2(5)
O2 C19 C20 C24 -4.2(5)
C18 C19 C20 C24 174.7(4)
C19 C20 C21 C22 -0.3(6)
C24 C20 C21 C22 -179.2(4)
C20 C21 C22 C23 3.5(6)
C20 C21 C22 C28 179.5(4)
C21 C22 C23 C18 -2.1(6)
C28 C22 C23 C18 -178.0(4)
C19 C18 C23 C22 -2.5(6)
N2 C18 C23 C22 179.2(4)
C21 C20 C24 C26 -116.3(4)
C19 C20 C24 C26 64.8(5)
C21 C20 C24 C25 121.3(4)
C19 C20 C24 C25 -57.6(5)
C21 C20 C24 C27 2.7(5)
C19 C20 C24 C27 -176.2(4)
C23 C22 C28 C31 -22.2(6)
C21 C22 C28 C31 162.0(4)
C23 C22 C28 C29 -143.1(4)
C21 C22 C28 C29 41.1(6)
C23 C22 C28 C30 99.5(5)
C21 C22 C28 C30 -76.2(5)
N3 C32 C33 C34 0.9(7)
C32 C33 C34 C35 -1.0(8)
C33 C34 C35 C36 0.8(8)
C34 C35 C36 N3 -0.4(8)
N2 C1 N1 C2 -0.4(4)
Ni1 C1 N1 C2 170.4(3)
N2 C1 N1 C4 -177.4(3)
Ni1 C1 N1 C4 -6.6(5)
C3 C2 N1 C1 0.2(4)
C3 C2 N1 C4 177.1(3)
C9 C4 N1 C1 160.2(3)
C5 C4 N1 C1 -16.7(5)
C9 C4 N1 C2 -16.3(5)
C5 C4 N1 C2 166.8(3)
N1 C1 N2 C3 0.4(4)
Ni1 C1 N2 C3 -170.3(3)
N1 C1 N2 C18 -180.0(3)
Ni1 C1 N2 C18 9.3(5)
C2 C3 N2 C1 -0.3(4)
C2 C3 N2 C18 -179.9(4)
C23 C18 N2 C1 154.4(4)
C19 C18 N2 C1 -24.0(5)
C23 C18 N2 C3 -26.1(6)
C19 C18 N2 C3 155.6(4)
C33 C32 N3 C36 -0.5(6)
C33 C32 N3 Ni1 -176.1(3)
C35 C36 N3 C32 0.2(6)
C35 C36 N3 Ni1 176.0(4)
C4 C5 O1 Ni1 29.8(5)
C6 C5 O1 Ni1 -148.4(3)
C18 C19 O2 Ni1 32.2(5)
C20 C19 O2 Ni1 -148.9(3)
N1 C1 Ni1 O2 -152.4(3)
N2 C1 Ni1 O2 16.4(3)
N1 C1 Ni1 O1 28.9(3)
N2 C1 Ni1 O1 -162.3(3)
C19 O2 Ni1 C1 -37.2(3)
C19 O2 Ni1 N3 149.9(3)
C5 O1 Ni1 C1 -40.6(3)
C5 O1 Ni1 N3 132.4(3)
